data_7248558
loop_
_publ_author_name
'Yeo, Chien Ing'
'Kwong, Huey Chong'
'Tan, Sang Loon'
'Tiekink, Edward R. T.'

_publ_section_title
;
 Variable non-covalent interactions in the crystals of a series of
 4-Y-benzyl pyrrolidine-1-carbodithioates: Y = Cl, Br, I, Me and NO2
;
_journal_issue 20
_journal_name_full CrystEngComm
_journal_page_first 2711
_journal_page_last 2722
_journal_paper_doi 10.1039/D4CE00158C
_journal_volume 26
_journal_year 2024
_chemical_formula_moiety 'C12 H14 I N S2'
_chemical_formula_sum 'C12 H14 I N S2'
_chemical_formula_weight 363.26
_space_group_crystal_system monoclinic
_space_group_IT_number 14
_space_group_name_Hall '-P 2yn'
_space_group_name_H-M_alt 'P 1 21/n 1'
_atom_sites_solution_hydrogens geom
_atom_sites_solution_primary direct
_atom_sites_solution_secondary difmap
_audit_creation_method SHELXL-2018/3
_audit_update_record
;
2024-02-17 deposited with the CCDC.	2024-04-29 downloaded from the CCDC.
;
_cell_angle_alpha 90
_cell_angle_beta 117.262(2)
_cell_angle_gamma 90
_cell_formula_units_Z 4
_cell_length_a 12.0797(2)
_cell_length_b 9.72500(10)
_cell_length_c 12.7025(2)
_cell_measurement_reflns_used 10860
_cell_measurement_temperature 100(2)
_cell_measurement_theta_max 75.9290
_cell_measurement_theta_min 4.1520
_cell_volume 1326.47(4)
_computing_cell_refinement
;
CrysAlisPro 1.171.39.31a (Rigaku Oxford Diffraction, 2017)
;
_computing_data_collection
;
CrysAlisPro 1.171.39.31a (Rigaku Oxford Diffraction, 2017)
;
_computing_data_reduction
;
CrysAlisPro 1.171.39.31a (Rigaku Oxford Diffraction, 2017)
;
_computing_molecular_graphics 'ORTEP-3 for Windows (Farrugia, 2012), DIAMOND (Brandenburg, 2006)'
_computing_publication_material 'publCIF (Westrip, 2010)'
_computing_structure_refinement 'SHELXL-2018/3 (Sheldrick, 2014)'
_computing_structure_solution 'SHELXS97 (Sheldrick, 2008)'
_diffrn_ambient_temperature 100(2)
_diffrn_measured_fraction_theta_full 1.000
_diffrn_measured_fraction_theta_max 1.000
_diffrn_measurement_device_type 'XtaLAB Synergy, Dualflex, AtlasS2'
_diffrn_measurement_method '\w scans'
_diffrn_radiation_type CuK\a
_diffrn_radiation_wavelength 1.54178
_diffrn_reflns_av_R_equivalents 0.0302
_diffrn_reflns_av_unetI/netI 0.0184
_diffrn_reflns_Laue_measured_fraction_full 1.000
_diffrn_reflns_Laue_measured_fraction_max 1.000
_diffrn_reflns_limit_h_max 15
_diffrn_reflns_limit_h_min -14
_diffrn_reflns_limit_k_max 12
_diffrn_reflns_limit_k_min -12
_diffrn_reflns_limit_l_max 15
_diffrn_reflns_limit_l_min -15
_diffrn_reflns_number 17007
_diffrn_reflns_point_group_measured_fraction_full 1.000
_diffrn_reflns_point_group_measured_fraction_max 1.000
_diffrn_reflns_theta_full 67.684
_diffrn_reflns_theta_max 75.275
_diffrn_reflns_theta_min 4.185
_diffrn_source 'micro-focus sealed X-ray tube'
_exptl_absorpt_coefficient_mu 21.682
_exptl_absorpt_correction_T_max 0.498
_exptl_absorpt_correction_T_min 0.144
_exptl_absorpt_correction_type gaussian
_exptl_absorpt_process_details
;
CrysAlisPro 1.171.39.31a (Rigaku Oxford Diffraction, 2017)
;
_exptl_crystal_colour colourless
_exptl_crystal_density_diffrn 1.819
_exptl_crystal_description slab
_exptl_crystal_F_000 712
_exptl_crystal_size_max 0.163
_exptl_crystal_size_mid 0.116
_exptl_crystal_size_min 0.063
_refine_diff_density_max 0.599
_refine_diff_density_min -0.860
_refine_diff_density_rms 0.107
_refine_ls_extinction_method none
_refine_ls_goodness_of_fit_ref 1.087
_refine_ls_hydrogen_treatment constr
_refine_ls_matrix_type full
_refine_ls_number_parameters 145
_refine_ls_number_reflns 2744
_refine_ls_number_restraints 0
_refine_ls_restrained_S_all 1.087
_refine_ls_R_factor_all 0.0216
_refine_ls_R_factor_gt 0.0207
_refine_ls_shift/su_max 0.002
_refine_ls_shift/su_mean 0.000
_refine_ls_structure_factor_coef Fsqd
_refine_ls_weighting_details 'w=1/[\s^2^(Fo^2^)+(0.0318P)^2^+0.5461P] where P=(Fo^2^+2Fc^2^)/3'
_refine_ls_weighting_scheme calc
_refine_ls_wR_factor_gt 0.0540
_refine_ls_wR_factor_ref 0.0548
_reflns_Friedel_coverage 0.000
_reflns_number_gt 2621
_reflns_number_total 2744
_reflns_threshold_expression 'I > 2\s(I)'
_cod_data_source_file d4ce00158c2.cif
_cod_data_source_block shelx_CCDC2
_cod_depositor_comments 'Adding full bibliography for 7248556--7248560.cif.'
_cod_original_sg_symbol_H-M 'P 21/n'
_cod_database_code 7248558
_shelx_shelxl_version_number 2018/3
_shelx_space_group_comment
;
The symmetry employed for this shelxl refinement is uniquely defined
by the following loop, which should always be used as a source of
symmetry information in preference to the above space-group names.
They are only intended as comments.
;
_shelx_estimated_absorpt_t_min 0.126
_shelx_estimated_absorpt_t_max 0.342

loop_
_space_group_symop_operation_xyz
'x, y, z'
'-x+1/2, y+1/2, -z+1/2'
'-x, -y, -z'
'x-1/2, -y-1/2, z-1/2'

loop_
_atom_site_label
_atom_site_type_symbol
_atom_site_fract_x
_atom_site_fract_y
_atom_site_fract_z
_atom_site_U_iso_or_equiv
_atom_site_adp_type
_atom_site_occupancy
_atom_site_site_symmetry_order
_atom_site_calc_flag
_atom_site_refinement_flags_posn
_atom_site_refinement_flags_adp
_atom_site_refinement_flags_occupancy
_atom_site_disorder_assembly
_atom_site_disorder_group
I1 I 0.98170(2) 0.49973(2) 0.83375(2) 0.01840(7) Uani 1 1 d . . . . .
S1 S 0.28957(4) 0.52810(6) 0.07097(4) 0.02003(11) Uani 1 1 d . . . . .
S2 S 0.53421(4) 0.38880(5) 0.22966(4) 0.01732(10) Uani 1 1 d . . . . .
N1 N 0.40366(13) 0.33939(17) 0.00519(12) 0.0158(3) Uani 1 1 d . . . . .
C1 C 0.40230(16) 0.4163(2) 0.09072(15) 0.0151(3) Uani 1 1 d . . . . .
C2 C 0.30690(17) 0.3505(2) -0.11937(15) 0.0182(4) Uani 1 1 d . . . . .
H2A H 0.301333 0.445594 -0.149293 0.022 Uiso 1 1 calc R U . . .
H2B H 0.224373 0.322474 -0.128008 0.022 Uiso 1 1 calc R U . . .
C3 C 0.35263(17) 0.2513(2) -0.18420(16) 0.0198(4) Uani 1 1 d . . . . .
H3A H 0.409874 0.297732 -0.208969 0.024 Uiso 1 1 calc R U . . .
H3B H 0.282055 0.211550 -0.254795 0.024 Uiso 1 1 calc R U . . .
C4 C 0.42064(18) 0.1408(2) -0.09086(16) 0.0202(4) Uani 1 1 d . . . . .
H4A H 0.478560 0.087491 -0.110482 0.024 Uiso 1 1 calc R U . . .
H4B H 0.361125 0.076976 -0.082770 0.024 Uiso 1 1 calc R U . . .
C5 C 0.49100(17) 0.2257(2) 0.02129(17) 0.0195(4) Uani 1 1 d . . . . .
H5A H 0.508064 0.171283 0.092999 0.023 Uiso 1 1 calc R U . . .
H5B H 0.570636 0.260531 0.027157 0.023 Uiso 1 1 calc R U . . .
C6 C 0.4944(2) 0.4798(2) 0.33255(18) 0.0208(5) Uani 1 1 d . . . . .
H6A H 0.467507 0.574732 0.304272 0.025 Uiso 1 1 calc R U . . .
H6B H 0.425364 0.432287 0.339138 0.025 Uiso 1 1 calc R U . . .
C7 C 0.6086(2) 0.4825(2) 0.45116(19) 0.0170(4) Uani 1 1 d . . . . .
C8 C 0.64824(17) 0.3649(2) 0.52179(16) 0.0184(4) Uani 1 1 d . . . . .
H8 H 0.602755 0.281725 0.494554 0.022 Uiso 1 1 calc R U . . .
C9 C 0.75354(17) 0.3679(2) 0.63164(16) 0.0174(4) Uani 1 1 d . . . . .
H9 H 0.779754 0.287587 0.679410 0.021 Uiso 1 1 calc R U . . .
C10 C 0.8200(2) 0.49060(18) 0.67055(18) 0.0157(4) Uani 1 1 d . . . . .
C11 C 0.78153(17) 0.6087(2) 0.60161(16) 0.0188(4) Uani 1 1 d . . . . .
H11 H 0.826635 0.692107 0.629077 0.023 Uiso 1 1 calc R U . . .
C12 C 0.67608(17) 0.6037(2) 0.49168(16) 0.0188(4) Uani 1 1 d . . . . .
H12 H 0.650045 0.684042 0.443924 0.023 Uiso 1 1 calc R U . . .

loop_
_atom_site_aniso_label
_atom_site_aniso_U_11
_atom_site_aniso_U_22
_atom_site_aniso_U_33
_atom_site_aniso_U_23
_atom_site_aniso_U_13
_atom_site_aniso_U_12
I1 0.01613(9) 0.02265(10) 0.01284(9) 0.00021(4) 0.00354(7) 0.00106(4)
S1 0.0176(2) 0.0201(2) 0.0182(2) -0.00237(19) 0.00451(18) 0.00474(18)
S2 0.01456(19) 0.0222(2) 0.01350(19) -0.00098(16) 0.00493(15) 0.00287(16)
N1 0.0158(7) 0.0170(8) 0.0138(7) -0.0001(6) 0.0061(6) 0.0008(6)
C1 0.0154(8) 0.0142(8) 0.0151(8) 0.0000(7) 0.0063(6) -0.0025(6)
C2 0.0182(8) 0.0210(10) 0.0136(8) -0.0008(7) 0.0057(7) 0.0007(7)
C3 0.0205(8) 0.0239(10) 0.0147(8) -0.0022(7) 0.0078(7) -0.0007(7)
C4 0.0226(9) 0.0195(10) 0.0206(8) -0.0038(7) 0.0117(7) -0.0005(7)
C5 0.0191(9) 0.0214(10) 0.0176(8) -0.0007(8) 0.0080(7) 0.0040(7)
C6 0.0171(10) 0.0283(11) 0.0161(11) -0.0041(7) 0.0068(9) 0.0023(7)
C7 0.0141(9) 0.0226(10) 0.0149(10) -0.0007(7) 0.0072(8) 0.0021(7)
C8 0.0189(8) 0.0178(9) 0.0206(9) -0.0032(7) 0.0109(7) -0.0006(7)
C9 0.0189(8) 0.0170(9) 0.0173(8) 0.0010(7) 0.0091(7) 0.0023(7)
C10 0.0126(9) 0.0223(11) 0.0109(9) -0.0010(6) 0.0042(8) 0.0010(6)
C11 0.0172(8) 0.0199(10) 0.0175(8) 0.0001(7) 0.0064(7) -0.0010(7)
C12 0.0191(9) 0.0200(10) 0.0172(8) 0.0021(7) 0.0082(7) 0.0004(7)

loop_
_atom_type_symbol
_atom_type_description
_atom_type_scat_dispersion_real
_atom_type_scat_dispersion_imag
_atom_type_scat_source
C C 0.0181 0.0091 'International Tables Vol C Tables 4.2.6.8 and 6.1.1.4'
H H 0.0000 0.0000 'International Tables Vol C Tables 4.2.6.8 and 6.1.1.4'
I I -0.3257 6.8362 'International Tables Vol C Tables 4.2.6.8 and 6.1.1.4'
N N 0.0311 0.0180 'International Tables Vol C Tables 4.2.6.8 and 6.1.1.4'
S S 0.3331 0.5567 'International Tables Vol C Tables 4.2.6.8 and 6.1.1.4'

loop_
_geom_angle_atom_site_label_1
_geom_angle_atom_site_label_2
_geom_angle_atom_site_label_3
_geom_angle
_geom_angle_site_symmetry_1
_geom_angle_site_symmetry_3
_geom_angle_publ_flag
C1 S2 C6 103.25(9) . . ?
C1 N1 C5 125.83(15) . . ?
C1 N1 C2 122.35(15) . . ?
C5 N1 C2 111.57(14) . . ?
N1 C1 S1 124.05(13) . . ?
N1 C1 S2 112.81(13) . . ?
S1 C1 S2 123.13(11) . . ?
N1 C2 C3 103.11(14) . . ?
N1 C2 H2A 111.1 . . ?
C3 C2 H2A 111.1 . . ?
N1 C2 H2B 111.1 . . ?
C3 C2 H2B 111.1 . . ?
H2A C2 H2B 109.1 . . ?
C2 C3 C4 102.96(14) . . ?
C2 C3 H3A 111.2 . . ?
C4 C3 H3A 111.2 . . ?
C2 C3 H3B 111.2 . . ?
C4 C3 H3B 111.2 . . ?
H3A C3 H3B 109.1 . . ?
C3 C4 C5 102.42(16) . . ?
C3 C4 H4A 111.3 . . ?
C5 C4 H4A 111.3 . . ?
C3 C4 H4B 111.3 . . ?
C5 C4 H4B 111.3 . . ?
H4A C4 H4B 109.2 . . ?
N1 C5 C4 102.65(14) . . ?
N1 C5 H5A 111.2 . . ?
C4 C5 H5A 111.2 . . ?
N1 C5 H5B 111.2 . . ?
C4 C5 H5B 111.2 . . ?
H5A C5 H5B 109.2 . . ?
C7 C6 S2 107.78(15) . . ?
C7 C6 H6A 110.2 . . ?
S2 C6 H6A 110.2 . . ?
C7 C6 H6B 110.2 . . ?
S2 C6 H6B 110.2 . . ?
H6A C6 H6B 108.5 . . ?
C12 C7 C8 119.08(19) . . ?
C12 C7 C6 119.86(18) . . ?
C8 C7 C6 121.06(19) . . ?
C9 C8 C7 120.94(19) . . ?
C9 C8 H8 119.5 . . ?
C7 C8 H8 119.5 . . ?
C10 C9 C8 119.04(18) . . ?
C10 C9 H9 120.5 . . ?
C8 C9 H9 120.5 . . ?
C9 C10 C11 120.76(19) . . ?
C9 C10 I1 120.63(14) . . ?
C11 C10 I1 118.60(14) . . ?
C10 C11 C12 119.40(18) . . ?
C10 C11 H11 120.3 . . ?
C12 C11 H11 120.3 . . ?
C7 C12 C11 120.77(19) . . ?
C7 C12 H12 119.6 . . ?
C11 C12 H12 119.6 . . ?

loop_
_geom_bond_atom_site_label_1
_geom_bond_atom_site_label_2
_geom_bond_distance
_geom_bond_site_symmetry_2
_geom_bond_publ_flag
I1 C10 2.100(2) . ?
S1 C1 1.6694(19) . ?
S2 C1 1.7745(18) . ?
S2 C6 1.816(2) . ?
N1 C1 1.325(2) . ?
N1 C5 1.476(2) . ?
N1 C2 1.479(2) . ?
C2 C3 1.527(3) . ?
C2 H2A 0.9900 . ?
C2 H2B 0.9900 . ?
C3 C4 1.531(3) . ?
C3 H3A 0.9900 . ?
C3 H3B 0.9900 . ?
C4 C5 1.525(3) . ?
C4 H4A 0.9900 . ?
C4 H4B 0.9900 . ?
C5 H5A 0.9900 . ?
C5 H5B 0.9900 . ?
C6 C7 1.507(3) . ?
C6 H6A 0.9900 . ?
C6 H6B 0.9900 . ?
C7 C12 1.391(3) . ?
C7 C8 1.396(3) . ?
C8 C9 1.393(3) . ?
C8 H8 0.9500 . ?
C9 C10 1.396(3) . ?
C9 H9 0.9500 . ?
C10 C11 1.389(3) . ?
C11 C12 1.395(3) . ?
C11 H11 0.9500 . ?
C12 H12 0.9500 . ?

loop_
_geom_torsion_atom_site_label_1
_geom_torsion_atom_site_label_2
_geom_torsion_atom_site_label_3
_geom_torsion_atom_site_label_4
_geom_torsion
_geom_torsion_site_symmetry_1
_geom_torsion_site_symmetry_2
_geom_torsion_site_symmetry_3
_geom_torsion_site_symmetry_4
_geom_torsion_publ_flag
C5 N1 C1 S1 -170.66(14) . . . . ?
C2 N1 C1 S1 3.2(3) . . . . ?
C5 N1 C1 S2 9.7(2) . . . . ?
C2 N1 C1 S2 -176.48(13) . . . . ?
C6 S2 C1 N1 -169.74(14) . . . . ?
C6 S2 C1 S1 10.59(15) . . . . ?
C1 N1 C2 C3 176.14(16) . . . . ?
C5 N1 C2 C3 -9.22(19) . . . . ?
N1 C2 C3 C4 31.22(18) . . . . ?
C2 C3 C4 C5 -41.76(18) . . . . ?
C1 N1 C5 C4 157.82(17) . . . . ?
C2 N1 C5 C4 -16.6(2) . . . . ?
C3 C4 C5 N1 35.46(18) . . . . ?
C1 S2 C6 C7 -171.11(14) . . . . ?
S2 C6 C7 C12 105.72(19) . . . . ?
S2 C6 C7 C8 -74.3(2) . . . . ?
C12 C7 C8 C9 0.2(3) . . . . ?
C6 C7 C8 C9 -179.72(18) . . . . ?
C7 C8 C9 C10 -0.3(3) . . . . ?
C8 C9 C10 C11 0.6(3) . . . . ?
C8 C9 C10 I1 -178.64(13) . . . . ?
C9 C10 C11 C12 -0.8(3) . . . . ?
I1 C10 C11 C12 178.46(14) . . . . ?
C8 C7 C12 C11 -0.4(3) . . . . ?
C6 C7 C12 C11 179.52(18) . . . . ?
C10 C11 C12 C7 0.7(3) . . . . ?
